data_4114203
loop_
_publ_author_name
'Naoki Kise'
'Hiroshi Ozaki'
'Noriaki Moriyama'
'Yasuo Kitagishi'
'Nasuo Ueda'

_publ_section_title
;
 Electroreductive Intramolecular Coupling of Chiral \a-Imino Esters:
 Stereoselective Synthesis of Mixed Ketals of cis-2,4-Disubstituted
 Azetidine-3-ones
;
_journal_name_full 'Journal of the American Chemical Society'
_journal_page_first 11591
_journal_page_last 11596
_journal_paper_doi 10.1021/ja036975b
_journal_volume 125
_journal_year 2003
_chemical_formula_moiety 'C26 H37 N O3 Si '
_chemical_formula_sum 'C26 H37 N O3 Si'
_chemical_formula_weight 439.67
_space_group_IT_number 4
_symmetry_cell_setting monoclinic
_symmetry_Int_Tables_number 4
_symmetry_space_group_name_Hall 'P 2yb'
_symmetry_space_group_name_H-M 'P 1 21 1'
_cell_angle_alpha 90
_cell_angle_beta 95.347(2)
_cell_angle_gamma 90
_cell_formula_units_Z 2
_cell_length_a 10.3906
_cell_length_b 9.6213(1)
_cell_length_c 13.4593(5)
_cell_measurement_reflns_used 12141
_cell_measurement_temperature 296.1
_cell_measurement_theta_max 27.4
_cell_measurement_theta_min 2.0
_cell_volume 1339.69(5)
_computing_cell_refinement PROCESS-AUTO
_computing_data_collection PROCESS-AUTO
_computing_data_reduction CrystalStructure
_computing_publication_material 'CrystalStructure Ver. 2.00'
_computing_structure_refinement CRYSTALS
_computing_structure_solution SIR92
_diffrn_detector_area_resol_mean 10.00
_diffrn_measured_fraction_theta_full 0.9973
_diffrn_measured_fraction_theta_max 0.9979
_diffrn_measurement_device_type 'Rigaku RAXIS-RAPID'
_diffrn_measurement_method \w
_diffrn_radiation_type 'Mo K\a'
_diffrn_radiation_wavelength 0.7107
_diffrn_reflns_av_R_equivalents 0.030
_diffrn_reflns_limit_h_max 12
_diffrn_reflns_limit_h_min -13
_diffrn_reflns_limit_k_max 12
_diffrn_reflns_limit_k_min -12
_diffrn_reflns_limit_l_max 17
_diffrn_reflns_limit_l_min -17
_diffrn_reflns_number 12456
_diffrn_reflns_theta_full 27.50
_diffrn_reflns_theta_max 27.48
_exptl_absorpt_coefficient_mu 0.112
_exptl_absorpt_correction_T_max 0.978
_exptl_absorpt_correction_T_min 0.784
_exptl_absorpt_correction_type multi-scan
_exptl_absorpt_process_details
;
    Higashi, T. (1995). Program for Absorption Correction.
    Rigaku Corporation, Tokyo, Japan.
;
_exptl_crystal_colour colorless
_exptl_crystal_density_diffrn 1.090
_exptl_crystal_description block
_exptl_crystal_size_max 0.50
_exptl_crystal_size_mid 0.40
_exptl_crystal_size_min 0.20
_refine_diff_density_max 1.11
_refine_diff_density_min -0.36
_refine_ls_extinction_method none
_refine_ls_goodness_of_fit_ref 1.002
_refine_ls_hydrogen_treatment refall
_refine_ls_number_parameters 317
_refine_ls_number_reflns 5876
_refine_ls_R_factor_gt 0.0590
_refine_ls_shift/su_max 0.0000
_refine_ls_structure_factor_coef Fsqd
_refine_ls_weighting_details 'w = 1/[0.006Fo^2^ + 1.000\s^2^(Fo)]/(4Fo^2^)'
_refine_ls_weighting_scheme calc
_refine_ls_wR_factor_ref 0.1950
_reflns_number_gt 5000
_reflns_number_total 5621
_reflns_threshold_expression F^2^>2.0\s(F^2^)
_cod_data_source_file ja036975bsi20030630_064941.cif
_cod_data_source_block '_NK020815_________________'
_cod_original_cell_volume 1339.69(3)
_cod_original_formula_sum 'C26 H37 N O3 Si '
_cod_database_code 4114203

loop_
_symmetry_equiv_pos_as_xyz
x,y,z
-x,y+1/2,-z

loop_
_atom_site_label
_atom_site_type_symbol
_atom_site_fract_x
_atom_site_fract_y
_atom_site_fract_z
_atom_site_U_iso_or_equiv
_atom_site_adp_type
_atom_site_occupancy
_atom_site_symmetry_multiplicity
_atom_site_calc_flag
Si1 Si 0.64909(7) 0.2377(1) 0.90737(5) 0.0609(2) Uani 1.00 1 d
O1 O 0.7582(2) 0.2534(2) 0.8262(1) 0.0526(4) Uani 1.00 1 d
O2 O 0.7689(2) 0.0255(2) 0.7975(1) 0.0554(5) Uani 1.00 1 d
O3 O 1.0691(2) 0.3095(5) 0.5758(2) 0.117(1) Uani 1.00 1 d
N1 N 0.8904(2) 0.2562(3) 0.6466(1) 0.0530(5) Uani 1.00 1 d
C1 C 0.7607(2) 0.1910(3) 0.6501(2) 0.0457(5) Uani 1.00 1 d
C2 C 0.8046(2) 0.1549(3) 0.7625(2) 0.0448(5) Uani 1.00 1 d
C3 C 0.9452(2) 0.1959(3) 0.7426(2) 0.0520(6) Uani 1.00 1 d
C4 C 0.6425(2) 0.2771(3) 0.6276(2) 0.0484(5) Uani 1.00 1 d
C5 C 0.6352(3) 0.4171(3) 0.6510(2) 0.0650(8) Uani 1.00 1 d
C6 C 0.5190(4) 0.4870(4) 0.6318(3) 0.086(1) Uani 1.00 1 d
C7 C 0.4095(3) 0.4197(5) 0.5932(3) 0.086(1) Uani 1.00 1 d
C8 C 0.4156(3) 0.2848(5) 0.5699(3) 0.079(1) Uani 1.00 1 d
C9 C 0.5315(2) 0.2117(3) 0.5852(2) 0.0612(7) Uani 1.00 1 d
C10 C 1.0238(3) 0.2909(4) 0.8186(3) 0.0755(9) Uani 1.00 1 d
C11 C 1.1623(4) 0.2707(7) 0.8216(5) 0.136(2) Uani 1.00 1 d
C12 C 0.9889(4) 0.4428(4) 0.8106(4) 0.091(1) Uani 1.00 1 d
C13 C 0.6262(7) 0.4225(6) 0.9442(5) 0.127(2) Uani 1.00 1 d
C14 C 0.4965(3) 0.1596(6) 0.8501(3) 0.095(1) Uani 1.00 1 d
C15 C 0.7119(4) 0.1362(5) 1.0198(2) 0.092(1) Uani 1.00 1 d
C16 C 0.8273(4) -0.1090(3) 0.7845(3) 0.0745(9) Uani 1.00 1 d
C17 C 0.8491(5) -0.1404(5) 0.6774(4) 0.105(1) Uani 1.00 1 d
C18 C 0.7310(5) -0.2085(4) 0.8243(5) 0.113(2) Uani 1.00 1 d
C19 C 0.9522(5) -0.1166(6) 0.8540(5) 0.121(2) Uani 1.00 1 d
C20 C 0.9531(2) 0.2900(3) 0.5683(2) 0.0620(7) Uani 1.00 1 d
C21 C 0.8704(2) 0.3100(3) 0.4703(2) 0.0600(7) Uani 1.00 1 d
C22 C 0.8248(4) 0.4404(4) 0.4424(3) 0.084(1) Uani 1.00 1 d
C23 C 0.7533(5) 0.4570(5) 0.3515(3) 0.099(1) Uani 1.00 1 d
C24 C 0.7281(4) 0.3453(5) 0.2879(3) 0.092(1) Uani 1.00 1 d
C25 C 0.7771(4) 0.2160(5) 0.3146(3) 0.087(1) Uani 1.00 1 d
C26 C 0.8475(3) 0.1986(4) 0.4057(3) 0.0757(9) Uani 1.00 1 d
H1 H 0.7549(2) 0.1083(3) 0.6113(2) 0.055(1) Uiso 1.00 1 c
H2 H 0.9931(2) 0.1145(3) 0.7307(2) 0.062(1) Uiso 1.00 1 c
H3 H 0.7104(3) 0.4640(3) 0.6792(2) 0.078(1) Uiso 1.00 1 c
H4 H 0.5153(4) 0.5829(4) 0.6482(3) 0.103(2) Uiso 1.00 1 c
H5 H 0.3302(3) 0.4689(5) 0.5819(3) 0.103(2) Uiso 1.00 1 c
H6 H 0.3401(3) 0.2381(5) 0.5420(3) 0.094(2) Uiso 1.00 1 c
H7 H 0.5346(2) 0.1164(3) 0.5672(2) 0.072(1) Uiso 1.00 1 c
H8 H 1.0019(3) 0.2616(4) 0.8823(3) 0.089(1) Uiso 1.00 1 c
H9 H 1.0082(4) 0.4773(4) 0.7475(4) 0.108(2) Uiso 1.00 1 c
H10 H 1.0364(4) 0.4938(4) 0.8621(4) 0.108(2) Uiso 1.00 1 c
H11 H 0.8990(4) 0.4527(4) 0.8167(4) 0.108(2) Uiso 1.00 1 c
H12 H 1.1830(4) 0.1754(7) 0.8327(5) 0.160(3) Uiso 1.00 1 c
H13 H 1.1896(4) 0.2990(7) 0.7593(5) 0.160(3) Uiso 1.00 1 c
H14 H 1.2051(4) 0.3251(7) 0.8735(5) 0.160(3) Uiso 1.00 1 c
H15 H 0.5983(7) 0.4772(6) 0.8875(5) 0.156(3) Uiso 1.00 1 c
H16 H 0.5641(7) 0.4279(6) 0.9916(5) 0.156(3) Uiso 1.00 1 c
H17 H 0.7070(7) 0.4563(6) 0.9733(5) 0.156(3) Uiso 1.00 1 c
H18 H 0.4610(3) 0.2169(6) 0.7969(3) 0.115(2) Uiso 1.00 1 c
H19 H 0.4369(3) 0.1527(6) 0.8993(3) 0.115(2) Uiso 1.00 1 c
H20 H 0.5131(3) 0.0697(6) 0.8252(3) 0.115(2) Uiso 1.00 1 c
H21 H 0.6469(4) 0.1283(5) 1.0646(2) 0.109(2) Uiso 1.00 1 c
H22 H 0.7850(4) 0.1824(5) 1.0520(2) 0.110(2) Uiso 1.00 1 c
H23 H 0.7363(4) 0.0461(5) 0.9996(2) 0.110(2) Uiso 1.00 1 c
H24 H 0.8873(5) -0.2296(5) 0.6729(4) 0.127(2) Uiso 1.00 1 c
H25 H 0.7684(5) -0.1386(5) 0.6379(4) 0.127(2) Uiso 1.00 1 c
H26 H 0.9048(5) -0.0720(5) 0.6539(4) 0.127(2) Uiso 1.00 1 c
H30 H 1.0078(5) -0.0441(6) 0.8363(5) 0.145(2) Uiso 1.00 1 c
H28 H 0.7604(5) -0.3016(4) 0.8196(5) 0.139(2) Uiso 1.00 1 c
H29 H 0.6498(5) -0.1986(4) 0.7863(5) 0.139(2) Uiso 1.00 1 c
H27 H 0.7219(5) -0.1868(4) 0.8922(5) 0.139(2) Uiso 1.00 1 c
H31 H 0.9935(5) -0.2037(6) 0.8472(5) 0.145(2) Uiso 1.00 1 c
H32 H 0.9335(5) -0.1046(6) 0.9212(5) 0.144(2) Uiso 1.00 1 c
H33 H 0.8433(4) 0.5178(4) 0.4852(3) 0.102(2) Uiso 1.00 1 c
H34 H 0.7188(5) 0.5455(5) 0.3325(3) 0.119(2) Uiso 1.00 1 c
H35 H 0.6784(4) 0.3566(5) 0.2256(3) 0.110(2) Uiso 1.00 1 c
H36 H 0.7618(4) 0.1391(5) 0.2708(3) 0.104(2) Uiso 1.00 1 c
H37 H 0.8802(3) 0.1093(4) 0.4244(3) 0.091(1) Uiso 1.00 1 c

loop_
_atom_site_aniso_label
_atom_site_aniso_U_11
_atom_site_aniso_U_22
_atom_site_aniso_U_33
_atom_site_aniso_U_12
_atom_site_aniso_U_13
_atom_site_aniso_U_23
Si1 0.0706(4) 0.0677(4) 0.0457(3) 0.0104(4) 0.0120(3) 0.0009(3)
O1 0.0616(9) 0.0474(9) 0.0497(8) 0.0021(7) 0.0089(6) -0.0052(7)
O2 0.064(1) 0.0438(9) 0.0595(9) 0.0045(7) 0.0138(7) 0.0036(7)
O3 0.047(1) 0.209(4) 0.095(2) -0.015(2) 0.010(1) 0.040(2)
N1 0.0393(8) 0.066(1) 0.053(1) -0.0058(9) 0.0007(7) 0.0015(9)
C1 0.0401(9) 0.051(1) 0.046(1) -0.0059(9) 0.0043(8) -0.0007(8)
C2 0.045(1) 0.047(1) 0.042(1) 0.0022(9) 0.0021(8) -0.0013(8)
C3 0.044(1) 0.059(1) 0.053(1) 0.0009(9) -0.0006(8) 0.0011(9)
C4 0.047(1) 0.056(1) 0.042(1) 0.0006(9) 0.0030(8) 0.0060(8)
C5 0.063(1) 0.055(1) 0.076(2) 0.003(1) -0.000(1) 0.008(1)
C6 0.099(3) 0.065(2) 0.091(2) 0.025(2) 0.002(2) 0.009(2)
C7 0.068(2) 0.105(3) 0.083(2) 0.030(2) -0.002(1) 0.026(2)
C8 0.050(1) 0.105(3) 0.080(2) -0.002(1) -0.009(1) 0.024(2)
C9 0.050(1) 0.074(2) 0.057(1) -0.005(1) -0.0051(9) 0.007(1)
C10 0.069(2) 0.078(2) 0.075(2) -0.009(1) -0.021(1) -0.002(1)
C11 0.073(2) 0.152(5) 0.175(5) 0.002(3) -0.021(3) -0.066(5)
C12 0.090(2) 0.078(2) 0.102(3) -0.017(2) -0.014(2) -0.018(2)
C13 0.176(5) 0.094(3) 0.121(4) 0.025(3) 0.063(4) -0.028(3)
C14 0.062(2) 0.137(4) 0.088(2) -0.002(2) 0.014(2) 0.022(2)
C15 0.106(3) 0.121(3) 0.047(2) 0.005(2) -0.000(1) 0.012(2)
C16 0.090(2) 0.045(1) 0.091(2) 0.012(1) 0.020(2) 0.004(1)
C17 0.137(4) 0.069(2) 0.113(3) 0.016(2) 0.036(3) -0.023(2)
C18 0.132(4) 0.054(2) 0.161(5) -0.004(2) 0.054(3) 0.017(2)
C19 0.094(3) 0.116(4) 0.151(5) 0.033(3) -0.004(3) 0.051(3)
C20 0.050(1) 0.076(2) 0.061(1) -0.006(1) 0.008(1) 0.013(1)
C21 0.049(1) 0.073(2) 0.060(1) -0.002(1) 0.0158(9) 0.014(1)
C22 0.098(2) 0.088(2) 0.068(2) 0.022(2) 0.019(2) 0.006(2)
C23 0.112(3) 0.108(3) 0.078(2) 0.040(3) 0.014(2) 0.025(2)
C24 0.093(2) 0.127(3) 0.054(2) 0.021(2) 0.003(2) 0.013(2)
C25 0.091(2) 0.098(3) 0.071(2) -0.007(2) -0.003(2) 0.001(2)
C26 0.072(2) 0.074(2) 0.080(2) -0.008(1) 0.001(1) 0.011(1)

loop_
_atom_type_symbol
_atom_type_description
_atom_type_scat_dispersion_real
_atom_type_scat_dispersion_imag
_atom_type_scat_source
C C 0.006 0.003
;
International Tables for Crystallography
(1992, Vol. C, Tables 4.2.6.8 and 6.1.1.4)
;
H H 0.000 0.000
;
International Tables for Crystallography
(1992, Vol. C, Table 6.1.1.4)
;
O O 0.017 0.010
;
International Tables for Crystallography
(1992, Vol. C, Tables 4.2.6.8 and 6.1.1.4)
;
N N 0.011 0.006
;
International Tables for Crystallography
(1992, Vol. C, Tables 4.2.6.8 and 6.1.1.4)
;
Si Si 0.102 0.094
;
International Tables for Crystallography
(1992, Vol. C, Tables 4.2.6.8 and 6.1.1.4)
;

loop_
_geom_angle_atom_site_label_1
_geom_angle_atom_site_label_2
_geom_angle_atom_site_label_3
_geom_angle
_geom_angle_publ_flag
O1 Si1 C13 101.57(19) yes
O1 Si1 C14 111.98(14) yes
C13 Si1 C14 111.8(3) yes
O1 Si1 C15 111.99(15) yes
C13 Si1 C15 109.0(3) yes
C14 Si1 C15 110.2(2) yes
Si1 O1 C2 129.95(15) yes
C2 O2 C16 129.1(2) yes
C1 N1 C3 94.73(17) yes
C1 N1 C20 129.68(19) yes
C3 N1 C20 127.64(19) yes
N1 C1 C2 86.62(15) yes
N1 C1 C4 119.3(2) yes
C2 C1 C4 118.46(18) yes
N1 C1 H1 110.28(13) no
C2 C1 H1 109.92(12) no
C4 C1 H1 110.19(12) no
O1 C2 O2 106.35(17) yes
O1 C2 C1 110.77(17) yes
O2 C2 C1 117.28(19) yes
O1 C2 C3 108.47(19) yes
O2 C2 C3 124.50(19) yes
C1 C2 C3 88.39(16) yes
N1 C3 C2 87.65(16) yes
N1 C3 C10 118.8(2) yes
C2 C3 C10 118.8(2) yes
N1 C3 H2 109.90(13) no
C2 C3 H2 109.59(13) no
C10 C3 H2 110.21(16) no
C1 C4 C5 123.8(2) yes
C1 C4 C9 118.0(2) yes
C5 C4 C9 118.2(2) yes
C4 C5 C6 119.6(3) yes
C4 C5 H3 119.43(16) no
C6 C5 H3 120.9(2) no
C5 C6 C7 121.4(4) yes
C5 C6 H4 118.8(2) no
C7 C6 H4 119.8(2) no
C6 C7 C8 119.4(3) yes
C6 C7 H5 120.3(2) no
C8 C7 H5 120.3(2) no
C7 C8 C9 120.9(3) yes
C7 C8 H6 119.7(2) no
C9 C8 H6 119.4(2) no
C4 C9 C8 120.4(3) yes
C4 C9 H7 119.70(16) no
C8 C9 H7 119.9(2) no
C3 C10 C11 113.7(3) yes
C3 C10 C12 114.6(3) yes
C11 C10 C12 111.3(4) yes
C3 C10 H8 105.41(18) no
C11 C10 H8 104.8(3) no
C12 C10 H8 106.0(3) no
C10 C11 H12 110.1(3) no
C10 C11 H13 108.3(3) no
H12 C11 H13 109.474 no
C10 C11 H14 110.0(3) no
H12 C11 H14 109.473 no
H13 C11 H14 109.469 no
C10 C12 H9 109.5(3) no
C10 C12 H10 110.11(18) no
H9 C12 H10 109.473 no
C10 C12 H11 108.8(2) no
H9 C12 H11 109.466 no
H10 C12 H11 109.477 no
Si1 C13 H15 110.6(2) no
Si1 C13 H16 109.99(18) no
H15 C13 H16 109.473 no
Si1 C13 H17 107.9(2) no
H15 C13 H17 109.473 no
H16 C13 H17 109.465 no
Si1 C14 H18 109.56(15) no
Si1 C14 H19 109.04(12) no
H18 C14 H19 109.471 no
Si1 C14 H20 109.81(17) no
H18 C14 H20 109.467 no
H19 C14 H20 109.475 no
Si1 C15 H21 109.97(14) no
Si1 C15 H22 109.24(15) no
H21 C15 H22 109.468 no
Si1 C15 H23 109.20(15) no
H21 C15 H23 109.473 no
H22 C15 H23 109.473 no
O2 C16 C17 113.3(3) yes
O2 C16 C18 102.9(3) yes
C17 C16 C18 111.9(4) yes
O2 C16 C19 108.1(4) yes
C17 C16 C19 112.3(4) yes
C18 C16 C19 107.8(4) yes
C16 C17 H24 110.0(2) no
C16 C17 H25 109.2(3) no
H24 C17 H25 109.472 no
C16 C17 H26 109.2(2) no
H24 C17 H26 109.471 no
H25 C17 H26 109.473 no
C16 C18 H28 110.1(2) no
C16 C18 H29 109.2(3) no
H28 C18 H29 109.470 no
C16 C18 H27 109.1(3) no
H28 C18 H27 109.472 no
H29 C18 H27 109.469 no
C16 C19 H30 108.2(2) no
C16 C19 H31 110.4(3) no
H30 C19 H31 109.471 no
C16 C19 H32 109.8(3) no
H30 C19 H32 109.475 no
H31 C19 H32 109.470 no
O3 C20 N1 121.8(2) yes
O3 C20 C21 122.0(2) yes
N1 C20 C21 116.1(2) yes
C20 C21 C22 120.2(3) yes
C20 C21 C26 119.9(3) yes
C22 C21 C26 119.8(3) yes
C21 C22 C23 119.3(4) yes
C21 C22 H33 120.2(2) no
C23 C22 H33 120.5(3) no
C22 C23 C24 120.9(4) yes
C22 C23 H34 120.1(3) no
C24 C23 H34 119.0(2) no
C23 C24 C25 119.7(3) yes
C23 C24 H35 120.9(2) no
C25 C24 H35 119.4(2) no
C24 C25 C26 119.6(4) yes
C24 C25 H36 120.3(2) no
C26 C25 H36 120.1(3) no
C21 C26 C25 120.7(4) yes
C21 C26 H37 119.75(19) no
C25 C26 H37 119.5(3) no

loop_
_geom_bond_atom_site_label_1
_geom_bond_atom_site_label_2
_geom_bond_distance
_geom_bond_publ_flag
Si1 O1 1.6535(18) yes
Si1 C13 1.867(5) yes
Si1 C14 1.856(4) yes
Si1 C15 1.866(4) yes
O1 C2 1.394(3) yes
O2 C2 1.394(3) yes
O2 C16 1.446(3) yes
O3 C20 1.215(3) yes
N1 C1 1.492(3) yes
N1 C3 1.481(3) yes
N1 C20 1.330(3) yes
C1 C2 1.577(3) yes
C1 C4 1.489(3) yes
C1 H1 0.950 no
C2 C3 1.559(3) yes
C3 C10 1.547(4) yes
C3 H2 0.950 no
C4 C5 1.387(4) yes
C4 C9 1.389(3) yes
C5 C6 1.385(5) yes
C5 H3 0.950 no
C6 C7 1.369(6) yes
C6 H4 0.950 no
C7 C8 1.339(7) yes
C7 H5 0.950 no
C8 C9 1.393(4) yes
C8 H6 0.950 no
C9 H7 0.950 no
C10 C11 1.449(6) yes
C10 C12 1.508(6) yes
C10 H8 0.950 no
C11 H12 0.950 no
C11 H13 0.950 no
C11 H14 0.950 no
C12 H9 0.950 no
C12 H10 0.950 no
C12 H11 0.950 no
C13 H15 0.950 no
C13 H16 0.950 no
C13 H17 0.950 no
C14 H18 0.950 no
C14 H19 0.950 no
C14 H20 0.950 no
C15 H21 0.950 no
C15 H22 0.950 no
C15 H23 0.950 no
C16 C17 1.511(6) yes
C16 C18 1.518(5) yes
C16 C19 1.529(6) yes
C17 H24 0.950 no
C17 H25 0.950 no
C17 H26 0.950 no
C18 H28 0.950 no
C18 H29 0.950 no
C18 H27 0.950 no
C19 H30 0.950 no
C19 H31 0.950 no
C19 H32 0.950 no
C20 C21 1.518(4) yes
C21 C22 1.381(5) yes
C21 C26 1.387(5) yes
C22 C23 1.380(6) yes
C22 H33 0.950 no
C23 C24 1.383(7) yes
C23 H34 0.950 no
C24 C25 1.379(6) yes
C24 H35 0.950 no
C25 C26 1.377(5) yes
C25 H36 0.950 no
C26 H37 0.950 no

loop_
_geom_contact_atom_site_label_1
_geom_contact_atom_site_label_2
_geom_contact_site_symmetry_2
_geom_contact_distance
_geom_contact_publ_flag
Si1 O1 . 1.6535(18) yes
Si1 O2 . 2.8723(19) yes
Si1 C2 . 2.763(2) yes
Si1 C13 . 1.867(5) yes
Si1 C14 . 1.856(4) yes
Si1 C15 . 1.866(4) yes
Si1 H15 . 2.373(6) no
Si1 H16 . 2.366(4) no
Si1 H17 . 2.340(6) no
Si1 H18 . 2.351(4) no
Si1 H19 . 2.345(4) no
Si1 H20 . 2.354(5) no
Si1 H21 . 2.366(4) no
Si1 H22 . 2.357(4) no
Si1 H23 . 2.356(4) no
O1 O2 . 2.232(2) yes
O1 N1 . 2.889(3) yes
O1 C1 . 2.447(3) yes
O1 C2 . 1.394(3) yes
O1 C3 . 2.398(3) yes
O1 C4 . 2.835(3) yes
O1 C5 . 3.018(3) yes
O1 C10 . 2.795(4) yes
O1 C12 . 3.034(5) yes
O1 C13 . 2.731(4) yes
O1 C14 . 2.911(4) yes
O1 C15 . 2.920(4) yes
O1 H1 . 3.208(3) no
O1 H2 . 3.159(3) no
O1 H3 . 2.842(3) no
O1 H8 . 2.576(3) no
O1 H11 . 2.422(4) no
O1 H15 . 2.887(5) no
O1 H16 . 3.561(4) no
O1 H17 . 2.866(5) no
O1 H18 . 3.096(4) no
O1 H20 . 3.099(4) no
O1 H22 . 3.103(4) no
O1 H23 . 3.095(4) no
O2 N1 . 3.335(3) yes
O2 C1 . 2.539(3) yes
O2 C2 . 1.394(3) yes
O2 C3 . 2.615(3) yes
O2 C4 . 3.501(3) yes
O2 C14 . 3.249(4) yes
O2 C15 . 3.282(4) yes
O2 C16 . 1.446(3) yes
O2 C17 . 2.470(4) yes
O2 C18 . 2.319(4) yes
O2 C19 . 2.409(4) yes
O2 H1 . 2.621(3) no
O2 H2 . 2.713(3) no
O2 H8 . 3.437(4) no
O2 H20 . 2.751(4) no
O2 H23 . 2.780(4) no
O2 H24 . 3.276(4) no
O2 H25 . 2.665(4) no
O2 H26 . 2.667(4) no
O2 H30 . 2.577(5) no
O2 H28 . 3.162(5) no
O2 H29 . 2.483(5) no
O2 H27 . 2.479(4) no
O2 H31 . 3.235(5) no
O2 H32 . 2.594(4) no
O3 N1 . 2.224(3) yes
O3 C3 . 2.904(4) yes
O3 C10 . 3.349(5) yes
O3 C11 . 3.380(7) yes
O3 C12 . 3.580(6) yes
O3 C20 . 1.215(3) yes
O3 C21 . 2.394(3) yes
O3 C22 . 3.225(5) yes
O3 C26 . 3.271(5) yes
O3 H2 . 2.966(4) no
O3 H5 1_655 3.110(5) no
O3 H6 1_655 2.974(4) no
O3 H9 . 2.936(6) no
O3 H13 . 2.665(7) no
O3 H24 2_756 3.441(6) no
O3 H25 2_756 3.503(5) no
O3 H26 2_756 3.330(5) no
O3 H33 . 3.237(5) no
O3 H33 2_746 3.085(6) no
O3 H34 2_746 3.511(7) no
O3 H37 . 3.312(5) no
O3 H37 2_756 2.932(6) no
N1 C1 . 1.492(3) yes
N1 C2 . 2.106(3) yes
N1 C3 . 1.481(3) yes
N1 C4 . 2.573(3) yes
N1 C5 . 3.076(4) yes
N1 C10 . 2.606(3) yes
N1 C11 . 3.508(5) yes
N1 C12 . 2.953(4) yes
N1 C20 . 1.330(3) yes
N1 C21 . 2.418(3) yes
N1 C22 . 3.288(4) yes
N1 C26 . 3.279(4) yes
N1 H1 . 2.027(3) no
N1 H2 . 2.013(3) no
N1 H3 . 2.800(4) no
N1 H8 . 3.274(4) no
N1 H9 . 2.749(4) no
N1 H11 . 2.963(5) no
N1 H13 . 3.355(5) no
N1 H26 . 3.163(5) no
N1 H33 . 3.332(4) no
N1 H37 . 3.301(4) no
C1 C2 . 1.577(3) yes
C1 C3 . 2.187(3) yes
C1 C4 . 1.489(3) yes
C1 C5 . 2.537(4) yes
C1 C9 . 2.467(3) yes
C1 C10 . 3.519(3) yes
C1 C16 . 3.443(4) yes
C1 C17 . 3.329(5) yes
C1 C20 . 2.555(3) yes
C1 C21 . 2.996(3) yes
C1 C26 . 3.492(4) yes
C1 H1 . 0.950 no
C1 H2 . 2.658(3) no
C1 H3 . 2.714(4) no
C1 H7 . 2.606(3) no
C1 H11 . 3.582(4) no
C1 H25 . 3.177(5) no
C1 H26 . 2.938(5) no
C1 H37 . 3.477(4) no
C2 C3 . 1.559(3) yes
C2 C4 . 2.635(3) yes
C2 C5 . 3.349(4) yes
C2 C9 . 3.575(3) yes
C2 C10 . 2.673(4) yes
C2 C12 . 3.395(4) yes
C2 C14 . 3.514(4) yes
C2 C16 . 2.565(4) yes
C2 C17 . 3.114(4) yes
C2 C19 . 3.216(5) yes
C2 C20 . 3.413(3) yes
C2 H1 . 2.100(3) no
C2 H2 . 2.080(3) no
C2 H3 . 3.294(4) no
C2 H8 . 2.691(3) no
C2 H11 . 3.093(4) no
C2 H20 . 3.322(4) no
C2 H23 . 3.494(4) no
C2 H25 . 3.288(5) no
C2 H26 . 2.876(4) no
C2 H30 . 2.953(5) no
C2 H32 . 3.472(5) no
C3 C4 . 3.462(3) yes
C3 C10 . 1.547(4) yes
C3 C11 . 2.509(5) yes
C3 C12 . 2.571(5) yes
C3 C16 . 3.248(4) yes
C3 C17 . 3.475(5) yes
C3 C19 . 3.357(6) yes
C3 C20 . 2.523(3) yes
C3 H1 . 2.663(3) no
C3 H2 . 0.950 no
C3 H3 . 3.598(4) no
C3 H8 . 2.019(4) no
C3 H9 . 2.785(5) no
C3 H10 . 3.379(4) no
C3 H11 . 2.723(5) no
C3 H12 . 2.657(5) no
C3 H13 . 2.717(5) no
C3 H14 . 3.326(5) no
C3 H26 . 2.855(5) no
C3 H30 . 2.681(6) no
C4 C5 . 1.387(4) yes
C4 C6 . 2.396(4) yes
C4 C7 . 2.784(4) yes
C4 C8 . 2.414(3) yes
C4 C9 . 1.389(3) yes
C4 C20 . 3.398(3) yes
C4 C21 . 3.335(3) yes
C4 H1 . 2.024(3) no
C4 H3 . 2.030(4) no
C4 H4 . 3.248(4) no
C4 H6 . 3.266(3) no
C4 H7 . 2.034(4) no
C4 H18 . 3.144(4) no
C5 C6 . 1.385(5) yes
C5 C7 . 2.402(4) yes
C5 C8 . 2.749(5) yes
C5 C9 . 2.382(4) yes
C5 C22 . 3.584(5) yes
C5 H1 . 3.284(4) no
C5 H3 . 0.950 no
C5 H4 . 2.022(5) no
C5 H5 . 3.258(4) no
C5 H7 . 3.243(4) no
C5 H11 . 3.385(5) no
C5 H15 . 3.292(6) no
C5 H18 . 3.392(5) no
C5 H33 . 3.391(5) no
C6 C7 . 1.369(6) yes
C6 C8 . 2.339(6) yes
C6 C9 . 2.727(5) yes
C6 H3 . 2.043(5) no
C6 H4 . 0.950 no
C6 H5 . 2.022(5) no
C6 H6 . 3.199(6) no
C6 H7 2_656 2.960(5) no
C6 H15 . 3.465(8) no
C6 H18 . 3.508(6) no
C7 C8 . 1.339(7) yes
C7 C9 . 2.377(5) yes
C7 H1 2_656 3.593(4) no
C7 H3 . 3.260(5) no
C7 H4 . 2.017(7) no
C7 H5 . 0.950 no
C7 H6 . 1.989(7) no
C7 H7 . 3.227(5) no
C7 H7 2_656 2.969(5) no
C7 H13 1_455 3.538(8) no
C7 H18 . 3.367(6) no
C7 H25 2_656 3.512(7) no
C7 H36 2_656 3.403(6) no
C7 H37 2_656 3.509(4) no
C8 C9 . 1.393(4) yes
C8 H4 . 3.195(6) no
C8 H5 . 1.995(6) no
C8 H6 . 0.950 no
C8 H7 . 2.040(5) no
C8 H18 . 3.117(5) no
C8 H25 2_656 3.320(6) no
C8 H34 2_646 3.052(6) no
C9 H1 . 2.519(3) no
C9 H3 . 3.242(4) no
C9 H4 2_646 3.371(5) no
C9 H5 . 3.238(5) no
C9 H6 . 2.036(4) no
C9 H7 . 0.950 no
C9 H18 . 3.008(5) no
C9 H20 . 3.528(5) no
C9 H34 2_646 3.330(5) no
C10 C11 . 1.449(6) yes
C10 C12 . 1.508(6) yes
C10 C20 . 3.380(4) yes
C10 H2 . 2.076(4) no
C10 H8 . 0.950 no
C10 H9 . 2.032(6) no
C10 H10 . 2.040(5) no
C10 H11 . 2.025(6) no
C10 H12 . 1.987(6) no
C10 H13 . 1.966(7) no
C10 H14 . 1.986(5) no
C10 H30 . 3.237(7) no
C11 C12 . 2.442(8) yes
C11 H2 . 2.539(5) no
C11 H8 . 1.925(7) no
C11 H9 . 2.686(8) no
C11 H10 . 2.598(8) no
C11 H11 . 3.244(7) no
C11 H12 . 0.950 no
C11 H13 . 0.950 no
C11 H14 . 0.950 no
C11 H18 1_655 3.194(6) no
C11 H19 1_655 3.157(6) no
C11 H30 . 3.442(9) no
C11 H34 2_746 3.317(8) no
C12 C20 . 3.564(5) yes
C12 H2 . 3.338(5) no
C12 H3 . 3.254(5) no
C12 H8 . 1.991(6) no
C12 H9 . 0.950 no
C12 H10 . 0.950 no
C12 H11 . 0.950 no
C12 H12 . 3.265(8) no
C12 H13 . 2.647(8) no
C12 H14 . 2.587(7) no
C12 H28 1_565 3.429(7) no
C12 H31 1_565 3.436(8) no
C12 H36 2_756 3.465(6) no
C13 C14 . 3.082(8) yes
C13 C15 . 3.040(8) yes
C13 H11 . 3.460(8) no
C13 H15 . 0.950 no
C13 H16 . 0.950 no
C13 H17 . 0.950 no
C13 H18 . 3.186(9) no
C13 H19 . 3.279(8) no
C13 H19 2_657 3.167(6) no
C13 H21 . 3.258(8) no
C13 H21 2_657 3.453(8) no
C13 H22 . 3.117(8) no
C13 H28 1_565 3.499(8) no
C14 C15 . 3.053(5) yes
C14 H12 1_455 3.247(6) no
C14 H13 1_455 3.568(6) no
C14 H14 1_455 3.461(7) no
C14 H15 . 3.257(8) no
C14 H16 . 3.245(8) no
C14 H16 2_647 3.187(6) no
C14 H18 . 0.950 no
C14 H19 . 0.950 no
C14 H20 . 0.950 no
C14 H21 . 3.167(5) no
C14 H23 . 3.244(5) no
C14 H34 2_646 3.350(6) no
C14 H35 2_646 3.535(7) no
C15 H10 2_747 3.235(6) no
C15 H14 2_747 3.396(8) no
C15 H16 . 3.204(7) no
C15 H16 2_647 3.490(8) no
C15 H17 . 3.142(7) no
C15 H19 . 3.155(5) no
C15 H20 . 3.245(6) no
C15 H21 . 0.950 no
C15 H22 . 0.950 no
C15 H23 . 0.950 no
C15 H27 . 3.557(7) no
C15 H35 1_556 3.532(6) no
C15 H36 1_556 3.371(5) no
C16 C17 . 1.511(6) yes
C16 C18 . 1.518(5) yes
C16 C19 . 1.529(6) yes
C16 H1 . 3.170(4) no
C16 H2 . 2.890(4) no
C16 H23 . 3.466(5) no
C16 H24 . 2.041(5) no
C16 H25 . 2.032(7) no
C16 H26 . 2.032(6) no
C16 H30 . 2.037(7) no
C16 H28 . 2.049(5) no
C16 H29 . 2.038(6) no
C16 H27 . 2.037(6) no
C16 H31 . 2.062(5) no
C16 H32 . 2.054(7) no
C17 C18 . 2.509(7) yes
C17 C19 . 2.524(8) yes
C17 H1 . 2.705(5) no
C17 H2 . 2.928(5) no
C17 H6 2_646 3.588(6) no
C17 H24 . 0.950 no
C17 H25 . 0.950 no
C17 H26 . 0.950 no
C17 H30 . 2.737(8) no
C17 H28 . 2.691(7) no
C17 H29 . 2.704(7) no
C17 H27 . 3.318(7) no
C17 H31 . 2.684(8) no
C17 H32 . 3.334(8) no
C18 C19 . 2.461(8) yes
C18 H15 1_545 3.463(8) no
C18 H20 . 3.506(7) no
C18 H23 . 3.398(7) no
C18 H24 . 2.729(7) no
C18 H25 . 2.661(7) no
C18 H26 . 3.319(7) no
C18 H30 . 3.274(8) no
C18 H28 . 0.950 no
C18 H29 . 0.950 no
C18 H27 . 0.950 no
C18 H31 . 2.717(7) no
C18 H32 . 2.572(9) no
C19 H2 . 2.830(6) no
C19 H22 2_747 3.486(6) no
C19 H23 . 3.485(8) no
C19 H24 . 2.696(9) no
C19 H25 . 3.334(8) no
C19 H26 . 2.726(8) no
C19 H30 . 0.950 no
C19 H28 . 2.680(8) no
C19 H29 . 3.286(8) no
C19 H27 . 2.584(7) no
C19 H31 . 0.950 no
C19 H32 . 0.950 no
C20 C21 . 1.518(4) yes
C20 C22 . 2.514(5) yes
C20 C26 . 2.514(5) yes
C20 H1 . 2.803(3) no
C20 H2 . 2.762(4) no
C20 H3 . 3.477(4) no
C20 H9 . 3.022(5) no
C20 H13 . 3.388(6) no
C20 H33 . 2.669(5) no
C20 H33 2_746 3.484(6) no
C20 H37 . 2.660(5) no
C20 H37 2_756 3.523(5) no
C21 C22 . 1.381(5) yes
C21 C23 . 2.382(5) yes
C21 C24 . 2.766(5) yes
C21 C25 . 2.402(5) yes
C21 C26 . 1.387(5) yes
C21 H1 . 3.038(3) no
C21 H24 2_756 3.333(6) no
C21 H26 2_756 3.205(5) no
C21 H33 . 2.032(5) no
C21 H34 . 3.243(5) no
C21 H36 . 3.259(5) no
C21 H37 . 2.033(5) no
C22 C23 . 1.380(6) yes
C22 C24 . 2.404(6) yes
C22 C25 . 2.776(6) yes
C22 C26 . 2.394(6) yes
C22 H2 2_756 3.554(5) no
C22 H3 . 3.511(5) no
C22 H6 2_656 3.354(6) no
C22 H26 2_756 3.204(6) no
C22 H33 . 0.950 no
C22 H34 . 2.030(5) no
C22 H35 . 3.264(6) no
C22 H37 . 3.250(6) no
C23 C24 . 1.383(7) yes
C23 C25 . 2.389(7) yes
C23 C26 . 2.745(6) yes
C23 H2 2_756 3.317(6) no
C23 H6 2_656 3.251(6) no
C23 H12 2_756 3.362(7) no
C23 H26 2_756 3.571(7) no
C23 H33 . 2.034(6) no
C23 H34 . 0.950 no
C23 H35 . 2.041(7) no
C23 H36 . 3.249(7) no
C24 C25 . 1.379(6) yes
C24 C26 . 2.382(5) yes
C24 H20 2_656 3.543(6) no
C24 H30 2_756 3.508(7) no
C24 H31 2_756 3.588(7) no
C24 H33 . 3.262(6) no
C24 H34 . 2.022(7) no
C24 H35 . 0.950 no
C24 H36 . 2.031(7) no
C24 H37 . 3.238(5) no
C25 C26 . 1.377(5) yes
C25 H4 2_646 3.377(6) no
C25 H5 2_646 3.020(6) no
C25 H9 2_746 3.361(6) no
C25 H22 1_554 3.559(5) no
C25 H24 2_756 3.515(7) no
C25 H31 2_756 3.463(7) no
C25 H34 . 3.241(7) no
C25 H35 . 2.022(6) no
C25 H36 . 0.950 no
C25 H37 . 2.022(5) no
C26 H1 . 3.137(4) no
C26 H5 2_646 2.895(5) no
C26 H9 2_746 3.407(6) no
C26 H24 2_756 3.120(6) no
C26 H26 2_756 3.539(5) no
C26 H33 . 3.254(6) no
C26 H35 . 3.237(5) no
C26 H36 . 2.028(5) no
C26 H37 . 0.950 no
H1 H2 . 2.823(3) no
H1 H3 . 3.583(4) no
H1 H5 2_646 2.986(4) no
H1 H7 . 2.311(3) no
H1 H24 . 3.597(5) no
H1 H25 . 2.405(5) no
H1 H26 . 2.366(5) no
H1 H37 . 2.939(4) no
H2 H8 . 2.478(4) no
H2 H9 . 3.501(5) no
H2 H12 . 2.370(5) no
H2 H13 . 2.706(6) no
H2 H14 . 3.445(5) no
H2 H24 . 3.552(5) no
H2 H25 . 3.521(6) no
H2 H26 . 2.226(5) no
H2 H30 . 2.081(6) no
H2 H31 . 3.440(6) no
H2 H32 . 3.420(6) no
H2 H34 2_746 3.255(6) no
H3 H4 . 2.332(5) no
H3 H9 . 3.147(5) no
H3 H11 . 2.569(5) no
H3 H15 . 3.137(6) no
H3 H24 1_565 3.479(6) no
H3 H28 1_565 2.957(7) no
H3 H33 . 3.109(5) no
H4 H5 . 2.319(6) no
H4 H6 2_656 3.429(6) no
H4 H7 2_656 2.916(5) no
H4 H15 . 3.411(8) no
H4 H28 1_565 3.456(8) no
H4 H29 1_565 3.057(8) no
H4 H36 2_656 3.218(6) no
H5 H6 . 2.289(7) no
H5 H7 2_656 2.923(5) no
H5 H13 1_455 3.339(9) no
H5 H25 2_656 3.210(7) no
H5 H36 2_656 2.807(6) no
H5 H37 2_656 2.564(4) no
H6 H7 . 2.333(4) no
H6 H13 1_455 3.492(7) no
H6 H18 . 3.548(5) no
H6 H24 2_656 3.574(6) no
H6 H25 2_656 2.834(6) no
H6 H33 2_646 2.850(5) no
H6 H34 2_646 2.618(6) no
H7 H18 . 3.394(5) no
H7 H20 . 3.528(5) no
H7 H25 . 3.521(6) no
H7 H34 2_646 3.143(5) no
H8 H9 . 2.761(6) no
H8 H10 . 2.283(6) no
H8 H11 . 2.264(6) no
H8 H12 . 2.216(6) no
H8 H13 . 2.697(8) no
H8 H14 . 2.211(6) no
H8 H22 . 3.441(6) no
H8 H30 . 3.008(8) no
H8 H32 2_757 2.962(6) no
H9 H10 . 1.55141(6) no
H9 H11 . 1.551 no
H9 H12 . 3.558(9) no
H9 H13 . 2.543(8) no
H9 H14 . 2.926(8) no
H9 H24 1_565 3.209(7) no
H9 H28 1_565 3.545(7) no
H9 H31 1_565 3.358(8) no
H9 H36 2_756 2.882(6) no
H9 H37 2_756 2.968(6) no
H10 H11 . 1.551 no
H10 H12 . 3.461(8) no
H10 H13 . 2.893(8) no
H10 H14 . 2.383(8) no
H10 H21 2_757 3.587(6) no
H10 H22 2_757 2.770(6) no
H10 H23 2_757 2.910(6) no
H10 H28 1_565 3.482(7) no
H10 H31 1_565 2.948(7) no
H10 H32 2_757 3.055(9) no
H10 H36 2_756 3.201(7) no
H11 H13 . 3.512(7) no
H11 H14 . 3.428(7) no
H11 H15 . 3.359(8) no
H11 H17 . 3.035(7) no
H11 H28 1_565 2.771(6) no
H11 H31 1_565 3.462(8) no
H12 H13 . 1.551 no
H12 H14 . 1.551 no
H12 H17 2_747 3.47(1) no
H12 H18 1_655 2.999(6) no
H12 H19 1_655 2.715(5) no
H12 H20 1_655 3.588(6) no
H12 H30 . 2.791(9) no
H12 H34 2_746 2.823(8) no
H12 H35 2_746 3.509(8) no
H13 H14 . 1.55133(6) no
H13 H18 1_655 2.927(6) no
H13 H19 1_655 3.351(7) no
H13 H34 2_746 2.933(8) no
H13 H36 2_756 3.342(9) no
H14 H18 1_655 3.119(7) no
H14 H19 1_655 2.919(7) no
H14 H21 2_757 3.366(8) no
H14 H22 2_757 3.580(8) no
H14 H23 2_757 2.759(7) no
H14 H27 2_757 3.176(9) no
H14 H32 2_757 3.302(9) no
H15 H16 . 1.551 no
H15 H17 . 1.551 no
H15 H18 . 3.077(8) no
H15 H19 . 3.555(8) no
H15 H19 2_657 3.379(6) no
H15 H21 2_657 3.053(7) no
H15 H28 1_565 2.914(8) no
H15 H29 1_565 3.466(8) no
H15 H27 1_565 3.478(8) no
H16 H17 . 1.551 no
H16 H18 . 3.407(8) no
H16 H19 . 3.162(8) no
H16 H19 2_657 2.615(7) no
H16 H20 2_657 2.993(6) no
H16 H21 . 3.139(8) no
H16 H21 2_657 2.964(8) no
H16 H22 . 3.340(8) no
H16 H23 2_657 3.335(8) no
H16 H35 1_556 3.332(8) no
H17 H19 2_657 3.037(6) no
H17 H21 . 3.464(8) no
H17 H22 . 2.926(8) no
H17 H28 1_565 3.199(8) no
H17 H35 1_556 3.567(7) no
H18 H19 . 1.551 no
H18 H20 . 1.551 no
H18 H34 2_646 2.939(6) no
H19 H20 . 1.551 no
H19 H21 . 2.977(5) no
H19 H23 . 3.431(5) no
H19 H34 2_646 3.531(6) no
H19 H35 2_646 3.464(7) no
H20 H21 . 3.436(6) no
H20 H23 . 3.151(5) no
H20 H29 . 3.015(7) no
H20 H27 . 3.353(7) no
H20 H34 2_646 3.068(6) no
H20 H35 2_646 2.894(6) no
H21 H22 . 1.551 no
H21 H23 . 1.551 no
H21 H35 1_556 3.081(6) no
H21 H36 1_556 2.919(5) no
H22 H23 . 1.551 no
H22 H31 2_757 2.785(6) no
H22 H32 2_757 3.562(7) no
H22 H35 1_556 3.159(6) no
H22 H36 1_556 3.006(5) no
H23 H27 . 2.663(7) no
H23 H32 . 2.795(7) no
H24 H25 . 1.551 no
H24 H26 . 1.551 no
H24 H30 . 3.012(9) no
H24 H28 . 2.569(7) no
H24 H29 . 3.034(7) no
H24 H27 . 3.574(7) no
H24 H31 . 2.510(8) no
H24 H32 . 3.541(9) no
H24 H33 1_545 3.505(6) no
H24 H37 2_746 3.247(5) no
H25 H26 . 1.551 no
H25 H30 . 3.592(8) no
H25 H28 . 2.913(7) no
H25 H29 . 2.510(7) no
H25 H27 . 3.531(7) no
H25 H31 . 3.545(8) no
H26 H30 . 2.598(8) no
H26 H28 . 3.567(7) no
H26 H29 . 3.543(7) no
H26 H31 . 2.962(8) no
H26 H32 . 3.595(8) no
H26 H33 2_746 3.467(6) no
H26 H37 . 3.536(7) no
H30 H28 . 3.562(8) no
H30 H27 . 3.419(7) no
H30 H31 . 1.551 no
H30 H32 . 1.551 no
H30 H35 2_746 3.570(7) no
H28 H29 . 1.551 no
H28 H27 . 1.551 no
H28 H31 . 2.593(8) no
H28 H32 . 2.870(9) no
H29 H27 . 1.551 no
H29 H31 . 3.590(7) no
H29 H32 . 3.436(8) no
H29 H35 2_646 3.440(7) no
H27 H31 . 2.945(7) no
H27 H32 . 2.334(8) no
H31 H32 . 1.551 no
H31 H36 2_746 3.467(7) no
H33 H34 . 2.339(6) no
H33 H37 2_756 3.140(6) no
H34 H35 . 2.332(7) no
H35 H36 . 2.324(6) no
H36 H37 . 2.323(5) no

loop_
_geom_torsion_atom_site_label_1
_geom_torsion_atom_site_label_2
_geom_torsion_atom_site_label_3
_geom_torsion_atom_site_label_4
_geom_torsion
_geom_torsion_publ_flag
C13 Si1 O1 C2 -171.2(4) yes
C14 Si1 O1 C2 -51.8(6) yes
C15 Si1 O1 C2 72.6(6) yes
Si1 O1 C2 O2 -16.2(3) yes
Si1 O1 C2 C1 112.3(2) yes
Si1 O1 C2 C3 -152.3(2) yes
C16 O2 C2 O1 -155.5(4) yes
C16 O2 C2 C1 79.9(6) yes
C16 O2 C2 C3 -28.5(7) yes
C2 O2 C16 C17 -49.7(6) yes
C2 O2 C16 C18 -170.6(4) yes
C2 O2 C16 C19 75.5(6) yes
C3 N1 C1 C2 12.5(3) yes
C3 N1 C1 C4 133.4(3) yes
C20 N1 C1 C2 162.3(4) yes
C20 N1 C1 C4 -76.7(5) yes
C1 N1 C3 C2 -12.6(3) yes
C1 N1 C3 C10 -134.5(3) yes
C20 N1 C3 C2 -163.4(4) yes
C20 N1 C3 C10 74.8(5) yes
C1 N1 C20 O3 -161.0(3) yes
C1 N1 C20 C21 22.0(5) yes
C3 N1 C20 O3 -20.2(6) yes
C3 N1 C20 C21 162.8(3) yes
N1 C1 C2 O1 97.4(3) yes
N1 C1 C2 O2 -140.4(3) yes
N1 C1 C2 C3 -11.8(2) yes
C4 C1 C2 O1 -24.4(4) yes
C4 C1 C2 O2 97.9(4) yes
C4 C1 C2 C3 -133.6(3) yes
N1 C1 C4 C5 -33.4(5) yes
N1 C1 C4 C9 149.9(3) yes
C2 C1 C4 C5 69.8(4) yes
C2 C1 C4 C9 -106.9(4) yes
O1 C2 C3 N1 -99.5(3) yes
O1 C2 C3 C10 22.3(4) yes
O2 C2 C3 N1 134.4(3) yes
O2 C2 C3 C10 -103.8(4) yes
C1 C2 C3 N1 11.9(3) yes
C1 C2 C3 C10 133.7(3) yes
N1 C3 C10 C11 -103.2(5) yes
N1 C3 C10 C12 26.5(6) yes
C2 C3 C10 C11 152.4(5) yes
C2 C3 C10 C12 -77.9(5) yes
C1 C4 C5 C6 -176.7(4) yes
C9 C4 C5 C6 -0.0(6) yes
C1 C4 C9 C8 174.9(3) yes
C5 C4 C9 C8 -1.9(6) yes
C4 C5 C6 C7 2.3(7) yes
C5 C6 C7 C8 -2.6(7) yes
C6 C7 C8 C9 0.6(8) yes
C7 C8 C9 C4 1.7(7) yes
O3 C20 C21 C22 -84.4(6) yes
O3 C20 C21 C26 91.4(6) yes
N1 C20 C21 C22 92.6(5) yes
N1 C20 C21 C26 -91.6(4) yes
C20 C21 C22 C23 177.9(4) yes
C26 C21 C22 C23 2.1(8) yes
C20 C21 C26 C25 -177.3(4) yes
C22 C21 C26 C25 -1.5(8) yes
C21 C22 C23 C24 -0.7(8) yes
C22 C23 C24 C25 -1.3(9) yes
C23 C24 C25 C26 1.8(9) yes
C24 C25 C26 C21 -0.5(8) yes
